data_4026978
loop_
_publ_author_name
'Sen Li'
'Shi-Xin Fa'
'Qi-Qiang Wang'
'De-Xian Wang'
'Mei-Xiang Wang'

_publ_section_title
;
 Synthesis and Structure of Oxacalix[2]arene[2]triazines of an Expanded
 \p-Electron-Deficient Cavity and Their Interactions with Anions
;
_journal_name_full 'Journal of Organic Chemistry'
_journal_page_first 1860
_journal_page_last 1867
_journal_paper_doi 10.1021/jo2024448
_journal_volume 77
_journal_year 2012
_chemical_formula_sum 'C44 H47 F8 N O10'
_chemical_formula_weight 901.83
_chemical_name_systematic
; 
 ? 
;
_space_group_IT_number 2
_symmetry_cell_setting triclinic
_symmetry_space_group_name_Hall '-P 1'
_symmetry_space_group_name_H-M 'P -1'
_atom_sites_solution_hydrogens geom
_atom_sites_solution_primary direct
_atom_sites_solution_secondary difmap
_audit_creation_method SHELXL-97
_cell_angle_alpha 93.94(3)
_cell_angle_beta 95.73(3)
_cell_angle_gamma 99.62(3)
_cell_formula_units_Z 2
_cell_length_a 7.7820(16)
_cell_length_b 14.283(3)
_cell_length_c 19.997(4)
_cell_measurement_reflns_used 4788
_cell_measurement_temperature 293(2)
_cell_measurement_theta_max 25.0260
_cell_measurement_theta_min 1.7038
_cell_volume 2172.2(8)
_computing_cell_refinement 'CrystalClear (Rigaku Inc., 2008)'
_computing_data_collection 'CrystalClear (Rigaku Inc., 2008)'
_computing_data_reduction 'CrystalClear (Rigaku Inc., 2008)'
_computing_molecular_graphics
;
 Mercury: visualization and analysis of crystal structures, C. F. Macrae,
 P. R. Edgington, P. McCabe, E. Pidcock, G. P. Shields, R. Taylor,
 M. Towler and J. van de Streek, J. Appl. Cryst., 39, 453-457, 2006.
;
_computing_publication_material 'SHELX-97 (Sheldrick, 2008)'
_computing_structure_refinement 'SHELX-97 (Sheldrick, 2008)'
_computing_structure_solution 'SHELX-97 (Sheldrick, 2008)'
_diffrn_ambient_temperature 293(2)
_diffrn_detector_area_resol_mean 28.5714
_diffrn_measured_fraction_theta_full 0.979
_diffrn_measured_fraction_theta_max 0.979
_diffrn_measurement_device_type 'Saturn724+ CCD'
_diffrn_measurement_method '\w scans at fixed \c = 45\%'
_diffrn_radiation_monochromator graphite
_diffrn_radiation_source 'fine-focus sealed tube'
_diffrn_radiation_type MoK\a
_diffrn_radiation_wavelength 0.71073
_diffrn_reflns_av_R_equivalents 0.0346
_diffrn_reflns_av_sigmaI/netI 0.0439
_diffrn_reflns_limit_h_max 9
_diffrn_reflns_limit_h_min -9
_diffrn_reflns_limit_k_max 16
_diffrn_reflns_limit_k_min -14
_diffrn_reflns_limit_l_max 22
_diffrn_reflns_limit_l_min -23
_diffrn_reflns_number 14882
_diffrn_reflns_theta_full 25.00
_diffrn_reflns_theta_max 25.00
_diffrn_reflns_theta_min 1.45
_exptl_absorpt_coefficient_mu 0.119
_exptl_absorpt_correction_T_max 1.0000
_exptl_absorpt_correction_T_min 0.7530
_exptl_absorpt_correction_type multi-scan
_exptl_absorpt_process_details 'CrystalClear (Rigaku Inc., 2008)'
_exptl_crystal_colour Colorless
_exptl_crystal_density_diffrn 1.379
_exptl_crystal_description block
_exptl_crystal_F_000 940
_exptl_crystal_size_max 0.45
_exptl_crystal_size_mid 0.35
_exptl_crystal_size_min 0.32
_refine_diff_density_max 0.223
_refine_diff_density_min -0.164
_refine_diff_density_rms 0.039
_refine_ls_extinction_method none
_refine_ls_goodness_of_fit_ref 1.202
_refine_ls_hydrogen_treatment constr
_refine_ls_matrix_type full
_refine_ls_number_parameters 578
_refine_ls_number_reflns 7486
_refine_ls_number_restraints 20
_refine_ls_restrained_S_all 1.204
_refine_ls_R_factor_all 0.1081
_refine_ls_R_factor_gt 0.0843
_refine_ls_shift/su_max 0.000
_refine_ls_shift/su_mean 0.000
_refine_ls_structure_factor_coef Fsqd
_refine_ls_weighting_details 'calc w=1/[\s^2^(Fo^2^)+(0.0553P)^2^+0.8324P] where P=(Fo^2^+2Fc^2^)/3'
_refine_ls_weighting_scheme calc
_refine_ls_wR_factor_gt 0.1750
_refine_ls_wR_factor_ref 0.1894
_reflns_number_gt 5841
_reflns_number_total 7486
_reflns_threshold_expression >2sigma(I)
_cod_data_source_file jo2024448_si_006.cif
_cod_data_source_block a
_cod_database_code 4026978

loop_
_symmetry_equiv_pos_as_xyz
'x, y, z'
'-x, -y, -z'

loop_
_atom_site_label
_atom_site_type_symbol
_atom_site_fract_x
_atom_site_fract_y
_atom_site_fract_z
_atom_site_U_iso_or_equiv
_atom_site_adp_type
_atom_site_occupancy
_atom_site_symmetry_multiplicity
_atom_site_calc_flag
_atom_site_refinement_flags
_atom_site_disorder_assembly
_atom_site_disorder_group
F1 F 0.1739(4) -0.00732(19) -0.14266(11) 0.1228(9) Uani 1 1 d . . .
F2 F 0.0793(5) 0.1220(2) -0.22559(12) 0.1486(12) Uani 1 1 d . . .
F3 F 0.0247(4) 0.29371(19) -0.17248(13) 0.1423(12) Uani 1 1 d . . .
F4 F 0.0687(3) 0.33565(16) -0.03719(12) 0.1078(8) Uani 1 1 d . . .
F5 F 0.6614(3) 0.66436(15) 0.30944(12) 0.0966(7) Uani 1 1 d . . .
F6 F 0.8835(4) 0.80784(17) 0.38448(15) 0.1226(9) Uani 1 1 d . . .
F7 F 1.0227(4) 0.78080(19) 0.51012(14) 0.1305(10) Uani 1 1 d . . .
F8 F 0.9369(3) 0.60938(18) 0.56064(12) 0.1091(8) Uani 1 1 d . . .
O1 O 0.346(4) -0.1462(7) 0.1931(10) 0.113(5) Uani 0.41(4) 1 d PDU A 1
O1' O 0.442(4) -0.1311(11) 0.1863(6) 0.120(5) Uani 0.59(4) 1 d PDU A 2
O2 O 0.4218(4) -0.03322(19) 0.27521(14) 0.1043(9) Uani 1 1 d . A .
O3 O 0.2099(4) 0.02873(18) -0.00845(12) 0.0955(9) Uani 1 1 d . . .
O4 O 0.1595(3) 0.21034(16) 0.04793(11) 0.0769(7) Uani 1 1 d . A .
O5 O 0.2293(3) 0.25433(17) 0.17995(11) 0.0753(7) Uani 1 1 d . . .
H5 H 0.2765 0.2746 0.2190 0.090 Uiso 1 1 d R . .
O6 O 0.2849(4) 0.0785(2) 0.42528(16) 0.1026(9) Uani 1 1 d . . .
O7 O 0.4260(5) 0.1339(2) 0.52579(16) 0.1212(11) Uani 1 1 d . . .
O8 O 0.7125(4) 0.46514(19) 0.48905(12) 0.0896(8) Uani 1 1 d . . .
O9 O 0.5723(3) 0.49353(16) 0.35591(11) 0.0762(7) Uani 1 1 d . . .
O10 O 0.3507(3) 0.35280(15) 0.28260(10) 0.0673(6) Uani 1 1 d . . .
N1 N 0.8011(3) 0.36727(18) 0.19358(12) 0.0581(6) Uani 1 1 d . . .
C1 C 0.4831(9) -0.1027(4) 0.3180(3) 0.157(2) Uani 1 1 d . . .
H1C H 0.5060 -0.0757 0.3640 0.235 Uiso 1 1 calc R . .
H1B H 0.5888 -0.1192 0.3033 0.235 Uiso 1 1 calc R . .
H1A H 0.3947 -0.1589 0.3147 0.235 Uiso 1 1 calc R . .
C2 C 0.3875(7) -0.0617(3) 0.2110(2) 0.1020(14) Uani 1 1 d D . .
C3 C 0.3269(5) 0.0123(2) 0.17033(17) 0.0735(10) Uani 1 1 d . A .
C4 C 0.2961(5) -0.0099(3) 0.10123(18) 0.0839(11) Uani 1 1 d . . .
H4 H 0.3142 -0.0683 0.0823 0.101 Uiso 1 1 calc R A .
C5 C 0.2386(5) 0.0552(2) 0.06098(16) 0.0707(9) Uani 1 1 d . A .
C6 C 0.2148(4) 0.1427(2) 0.08793(16) 0.0615(8) Uani 1 1 d . . .
C7 C 0.2493(4) 0.1682(2) 0.15746(16) 0.0589(8) Uani 1 1 d . A .
C8 C 0.3041(4) 0.1005(2) 0.19777(16) 0.0664(9) Uani 1 1 d . . .
H8 H 0.3260 0.1150 0.2442 0.080 Uiso 1 1 calc R A .
C9 C 0.1673(5) 0.0978(3) -0.04765(17) 0.0760(10) Uani 1 1 d . A .
C10 C 0.1483(6) 0.0777(3) -0.1166(2) 0.0913(12) Uani 1 1 d . . .
C11 C 0.1002(6) 0.1425(4) -0.1583(2) 0.1008(14) Uani 1 1 d . . .
C12 C 0.0730(6) 0.2289(3) -0.1321(2) 0.0983(14) Uani 1 1 d . . .
C13 C 0.0944(5) 0.2503(3) -0.0632(2) 0.0815(11) Uani 1 1 d . A .
C14 C 0.1406(5) 0.1855(3) -0.02022(17) 0.0700(9) Uani 1 1 d . . .
C15 C 0.2182(7) -0.0112(3) 0.4520(3) 0.139(2) Uani 1 1 d . . .
H15A H 0.1496 -0.0541 0.4164 0.209 Uiso 1 1 calc R . .
H15C H 0.1462 0.0005 0.4869 0.209 Uiso 1 1 calc R . .
H15B H 0.3148 -0.0390 0.4703 0.209 Uiso 1 1 calc R . .
C16 C 0.3827(5) 0.1449(3) 0.4683(2) 0.0793(10) Uani 1 1 d . . .
C17 C 0.4335(4) 0.2356(2) 0.43704(16) 0.0645(8) Uani 1 1 d . . .
C18 C 0.3652(4) 0.2492(2) 0.37251(16) 0.0619(8) Uani 1 1 d . . .
H18 H 0.2874 0.1996 0.3476 0.074 Uiso 1 1 calc R . .
C19 C 0.4098(4) 0.3351(2) 0.34376(15) 0.0578(8) Uani 1 1 d . . .
C20 C 0.5272(4) 0.4079(2) 0.38455(16) 0.0625(8) Uani 1 1 d . . .
C21 C 0.5954(4) 0.3938(3) 0.44863(16) 0.0669(9) Uani 1 1 d . . .
C22 C 0.5500(5) 0.3085(3) 0.47565(17) 0.0718(9) Uani 1 1 d . . .
H22 H 0.5962 0.2997 0.5190 0.086 Uiso 1 1 calc R . .
C23 C 0.7528(5) 0.5498(3) 0.46068(19) 0.0730(9) Uani 1 1 d . . .
C24 C 0.6829(4) 0.5639(3) 0.39700(18) 0.0687(9) Uani 1 1 d . . .
C25 C 0.7273(5) 0.6515(3) 0.3719(2) 0.0759(10) Uani 1 1 d . . .
C26 C 0.8396(6) 0.7240(3) 0.4101(2) 0.0887(12) Uani 1 1 d . . .
C27 C 0.9101(6) 0.7097(3) 0.4725(2) 0.0922(12) Uani 1 1 d . . .
C28 C 0.8669(5) 0.6232(3) 0.4986(2) 0.0847(11) Uani 1 1 d . . .
C29 C 0.7505(4) 0.3040(2) 0.24906(16) 0.0641(8) Uani 1 1 d . . .
H29B H 0.7434 0.3449 0.2891 0.077 Uiso 1 1 calc R . .
H29A H 0.6338 0.2679 0.2351 0.077 Uiso 1 1 calc R . .
C30 C 0.8693(5) 0.2344(3) 0.26849(18) 0.0743(10) Uani 1 1 d . . .
H30B H 0.9821 0.2690 0.2893 0.089 Uiso 1 1 calc R . .
H30A H 0.8883 0.1968 0.2285 0.089 Uiso 1 1 calc R . .
C31 C 0.7856(5) 0.1694(3) 0.3176(2) 0.0933(12) Uani 1 1 d . . .
H31B H 0.7755 0.2076 0.3586 0.112 Uiso 1 1 calc R . .
H31A H 0.6679 0.1408 0.2980 0.112 Uiso 1 1 calc R . .
C32 C 0.8844(6) 0.0918(3) 0.3356(2) 0.1111(15) Uani 1 1 d . . .
H32B H 0.8231 0.0531 0.3661 0.167 Uiso 1 1 calc R . .
H32C H 0.9996 0.1194 0.3568 0.167 Uiso 1 1 calc R . .
H32A H 0.8941 0.0531 0.2954 0.167 Uiso 1 1 calc R . .
C33 C 0.9778(4) 0.4310(2) 0.21327(17) 0.0648(8) Uani 1 1 d . . .
H33B H 1.0651 0.3905 0.2209 0.078 Uiso 1 1 calc R . .
H33A H 1.0072 0.4667 0.1752 0.078 Uiso 1 1 calc R . .
C34 C 0.9935(5) 0.5005(3) 0.27425(19) 0.0803(10) Uani 1 1 d . . .
H34B H 0.9766 0.4661 0.3140 0.096 Uiso 1 1 calc R . .
H34A H 0.9035 0.5397 0.2688 0.096 Uiso 1 1 calc R . .
C35 C 1.1754(5) 0.5639(3) 0.2835(2) 0.0849(11) Uani 1 1 d . . .
H35B H 1.2640 0.5236 0.2872 0.102 Uiso 1 1 calc R . .
H35A H 1.1902 0.5980 0.2436 0.102 Uiso 1 1 calc R . .
C36 C 1.2054(6) 0.6339(4) 0.3433(2) 0.1263(18) Uani 1 1 d . . .
H36C H 1.3216 0.6704 0.3462 0.189 Uiso 1 1 calc R . .
H36B H 1.1929 0.6008 0.3832 0.189 Uiso 1 1 calc R . .
H36A H 1.1211 0.6757 0.3394 0.189 Uiso 1 1 calc R . .
C37 C 0.6554(4) 0.4258(2) 0.18252(17) 0.0646(8) Uani 1 1 d . . .
H37A H 0.5451 0.3821 0.1711 0.078 Uiso 1 1 calc R . .
H37B H 0.6482 0.4616 0.2248 0.078 Uiso 1 1 calc R . .
C38 C 0.6746(5) 0.4946(3) 0.1286(2) 0.0843(11) Uani 1 1 d . . .
H38A H 0.6767 0.4598 0.0854 0.101 Uiso 1 1 calc R . .
H38B H 0.7844 0.5389 0.1390 0.101 Uiso 1 1 calc R . .
C39 C 0.5220(6) 0.5497(3) 0.1244(2) 0.1027(14) Uani 1 1 d . . .
H39A H 0.5101 0.5761 0.1693 0.123 Uiso 1 1 calc R . .
H39B H 0.5496 0.6025 0.0970 0.123 Uiso 1 1 calc R . .
C40 C 0.3529(6) 0.4914(4) 0.0956(3) 0.134(2) Uani 1 1 d . . .
H40C H 0.2628 0.5298 0.0955 0.202 Uiso 1 1 calc R . .
H40A H 0.3243 0.4389 0.1223 0.202 Uiso 1 1 calc R . .
H40B H 0.3615 0.4675 0.0502 0.202 Uiso 1 1 calc R . .
C41 C 0.8176(4) 0.3079(2) 0.12938(15) 0.0629(8) Uani 1 1 d . . .
H41A H 0.8410 0.3504 0.0943 0.075 Uiso 1 1 calc R . .
H41B H 0.9183 0.2766 0.1373 0.075 Uiso 1 1 calc R . .
C42 C 0.6598(5) 0.2330(2) 0.10368(18) 0.0758(10) Uani 1 1 d . . .
H42A H 0.5542 0.2604 0.1056 0.091 Uiso 1 1 calc R . .
H42B H 0.6532 0.1810 0.1325 0.091 Uiso 1 1 calc R . .
C43 C 0.6695(5) 0.1949(3) 0.03175(18) 0.0792(10) Uani 1 1 d . . .
H43B H 0.7858 0.1804 0.0283 0.095 Uiso 1 1 calc R . .
H43A H 0.5863 0.1358 0.0216 0.095 Uiso 1 1 calc R . .
C44 C 0.6316(6) 0.2624(3) -0.0202(2) 0.1049(14) Uani 1 1 d . . .
H44B H 0.6401 0.2338 -0.0644 0.157 Uiso 1 1 calc R . .
H44C H 0.7151 0.3206 -0.0113 0.157 Uiso 1 1 calc R . .
H44A H 0.5153 0.2759 -0.0181 0.157 Uiso 1 1 calc R . .

loop_
_atom_site_aniso_label
_atom_site_aniso_U_11
_atom_site_aniso_U_22
_atom_site_aniso_U_33
_atom_site_aniso_U_23
_atom_site_aniso_U_13
_atom_site_aniso_U_12
F1 0.181(3) 0.115(2) 0.0663(14) -0.0139(14) -0.0063(15) 0.0317(18)
F2 0.223(3) 0.149(2) 0.0600(15) 0.0178(15) -0.0126(18) 0.007(2)
F3 0.199(3) 0.111(2) 0.0997(19) 0.0485(16) -0.0394(19) -0.0040(19)
F4 0.136(2) 0.0792(15) 0.1019(17) 0.0235(13) -0.0230(15) 0.0167(14)
F5 0.1061(17) 0.0840(14) 0.0937(16) 0.0150(12) -0.0007(13) 0.0034(12)
F6 0.129(2) 0.0823(16) 0.143(2) 0.0009(15) 0.0131(18) -0.0155(15)
F7 0.122(2) 0.1109(19) 0.132(2) -0.0356(17) -0.0096(17) -0.0212(16)
F8 0.1024(18) 0.1284(19) 0.0815(16) -0.0253(14) -0.0197(13) 0.0092(15)
O1 0.163(13) 0.064(5) 0.100(6) 0.013(4) -0.025(8) 0.008(6)
O1' 0.184(11) 0.077(5) 0.098(5) 0.012(4) -0.025(7) 0.039(6)
O2 0.145(3) 0.0893(19) 0.0725(18) 0.0246(15) -0.0196(17) 0.0141(17)
O3 0.149(3) 0.0825(17) 0.0539(14) -0.0025(13) -0.0125(15) 0.0363(17)
O4 0.0974(18) 0.0750(15) 0.0599(14) 0.0074(12) -0.0049(13) 0.0274(13)
O5 0.0793(16) 0.0821(16) 0.0627(14) -0.0082(12) -0.0076(12) 0.0247(13)
O6 0.098(2) 0.0900(19) 0.114(2) 0.0369(18) -0.0051(18) -0.0025(16)
O7 0.172(3) 0.114(2) 0.081(2) 0.0400(18) 0.004(2) 0.030(2)
O8 0.102(2) 0.0918(19) 0.0636(15) -0.0031(14) -0.0224(14) 0.0062(15)
O9 0.0852(17) 0.0702(15) 0.0641(14) 0.0062(12) -0.0113(12) -0.0012(12)
O10 0.0705(14) 0.0754(14) 0.0528(13) 0.0082(11) -0.0068(11) 0.0105(11)
N1 0.0489(14) 0.0650(16) 0.0602(16) 0.0103(13) 0.0061(12) 0.0076(12)
C1 0.217(7) 0.140(5) 0.104(4) 0.059(4) -0.034(4) 0.018(4)
C2 0.144(4) 0.080(3) 0.073(3) 0.013(2) -0.026(3) 0.012(3)
C3 0.092(3) 0.062(2) 0.060(2) 0.0105(17) -0.0108(18) 0.0028(18)
C4 0.115(3) 0.066(2) 0.065(2) 0.0003(18) -0.013(2) 0.018(2)
C5 0.083(2) 0.069(2) 0.0532(19) 0.0002(17) -0.0101(17) 0.0069(18)
C6 0.064(2) 0.062(2) 0.0564(19) 0.0082(15) -0.0021(15) 0.0079(15)
C7 0.0507(18) 0.065(2) 0.0573(19) -0.0014(16) 0.0023(14) 0.0044(15)
C8 0.066(2) 0.075(2) 0.0525(18) 0.0043(17) -0.0015(15) -0.0005(17)
C9 0.089(3) 0.077(2) 0.056(2) 0.0083(18) -0.0089(18) 0.005(2)
C10 0.117(3) 0.089(3) 0.061(2) 0.001(2) -0.007(2) 0.009(2)
C11 0.130(4) 0.105(3) 0.056(2) 0.016(2) -0.009(2) -0.005(3)
C12 0.118(4) 0.094(3) 0.073(3) 0.034(2) -0.018(2) -0.004(3)
C13 0.089(3) 0.067(2) 0.082(3) 0.017(2) -0.006(2) -0.0011(19)
C14 0.072(2) 0.071(2) 0.061(2) 0.0118(18) -0.0063(17) 0.0013(17)
C15 0.129(4) 0.103(4) 0.186(6) 0.068(4) 0.012(4) -0.001(3)
C16 0.081(3) 0.087(3) 0.076(3) 0.021(2) 0.010(2) 0.028(2)
C17 0.067(2) 0.077(2) 0.0538(19) 0.0130(17) 0.0093(16) 0.0213(17)
C18 0.0549(18) 0.069(2) 0.062(2) 0.0054(16) 0.0091(15) 0.0119(15)
C19 0.0504(17) 0.074(2) 0.0501(18) 0.0019(15) 0.0046(14) 0.0151(15)
C20 0.065(2) 0.071(2) 0.0538(18) 0.0054(16) 0.0080(16) 0.0172(16)
C21 0.068(2) 0.078(2) 0.0544(19) -0.0016(17) -0.0008(16) 0.0193(18)
C22 0.074(2) 0.092(3) 0.0530(19) 0.0082(19) 0.0041(17) 0.028(2)
C23 0.069(2) 0.075(2) 0.071(2) -0.0091(19) 0.0038(18) 0.0109(18)
C24 0.060(2) 0.075(2) 0.068(2) -0.0065(18) 0.0028(17) 0.0099(17)
C25 0.072(2) 0.077(2) 0.076(3) -0.001(2) 0.0067(19) 0.0111(19)
C26 0.084(3) 0.070(3) 0.106(3) -0.007(2) 0.016(3) -0.001(2)
C27 0.083(3) 0.085(3) 0.098(3) -0.025(3) 0.008(2) -0.001(2)
C28 0.074(2) 0.103(3) 0.069(2) -0.024(2) -0.007(2) 0.016(2)
C29 0.0566(19) 0.076(2) 0.0606(19) 0.0115(16) 0.0101(15) 0.0094(16)
C30 0.063(2) 0.089(2) 0.075(2) 0.0207(19) 0.0070(18) 0.0200(18)
C31 0.086(3) 0.098(3) 0.097(3) 0.039(2) 0.003(2) 0.013(2)
C32 0.109(4) 0.100(3) 0.123(4) 0.039(3) -0.002(3) 0.014(3)
C33 0.0492(18) 0.067(2) 0.075(2) 0.0065(17) 0.0027(16) 0.0039(15)
C34 0.068(2) 0.088(3) 0.078(2) 0.000(2) -0.0016(19) 0.0027(19)
C35 0.071(2) 0.086(3) 0.093(3) 0.001(2) -0.008(2) 0.012(2)
C36 0.105(4) 0.130(4) 0.123(4) -0.035(3) 0.006(3) -0.016(3)
C37 0.0514(18) 0.072(2) 0.073(2) 0.0087(17) 0.0084(16) 0.0159(16)
C38 0.069(2) 0.081(2) 0.108(3) 0.034(2) 0.012(2) 0.0136(19)
C39 0.098(3) 0.102(3) 0.119(4) 0.043(3) 0.008(3) 0.039(3)
C40 0.082(3) 0.170(5) 0.161(5) 0.079(4) 0.006(3) 0.028(3)
C41 0.0609(19) 0.069(2) 0.0586(19) 0.0062(16) 0.0097(15) 0.0099(16)
C42 0.075(2) 0.074(2) 0.075(2) 0.0022(18) 0.0092(19) 0.0022(18)
C43 0.083(3) 0.075(2) 0.074(2) -0.0036(19) -0.0001(19) 0.0067(19)
C44 0.127(4) 0.105(3) 0.080(3) 0.005(2) -0.011(3) 0.027(3)

loop_
_atom_type_symbol
_atom_type_description
_atom_type_scat_dispersion_real
_atom_type_scat_dispersion_imag
_atom_type_scat_source
C C 0.0033 0.0016 'International Tables Vol C Tables 4.2.6.8 and 6.1.1.4'
H H 0.0000 0.0000 'International Tables Vol C Tables 4.2.6.8 and 6.1.1.4'
N N 0.0061 0.0033 'International Tables Vol C Tables 4.2.6.8 and 6.1.1.4'
O O 0.0106 0.0060 'International Tables Vol C Tables 4.2.6.8 and 6.1.1.4'
F F 0.0171 0.0103 'International Tables Vol C Tables 4.2.6.8 and 6.1.1.4'

loop_
_geom_angle_atom_site_label_1
_geom_angle_atom_site_label_2
_geom_angle_atom_site_label_3
_geom_angle
C2 O2 C1 115.2(4)
C9 O3 C5 115.3(3)
C14 O4 C6 115.1(3)
C7 O5 H5 117.0
C16 O6 C15 116.6(4)
C23 O8 C21 115.3(3)
C24 O9 C20 115.3(3)
C33 N1 C41 106.4(2)
C33 N1 C29 111.4(2)
C41 N1 C29 110.9(2)
C33 N1 C37 111.3(2)
C41 N1 C37 111.1(2)
C29 N1 C37 105.8(2)
O2 C1 H1C 109.5
O2 C1 H1B 109.5
H1C C1 H1B 109.5
O2 C1 H1A 109.5
H1C C1 H1A 109.5
H1B C1 H1A 109.5
O1 C2 O1' 36.8(8)
O1 C2 O2 119.9(10)
O1' C2 O2 121.7(7)
O1 C2 C3 121.9(10)
O1' C2 C3 123.4(7)
O2 C2 C3 112.5(4)
C4 C3 C8 119.8(3)
C4 C3 C2 116.5(3)
C8 C3 C2 123.7(3)
C5 C4 C3 119.2(3)
C5 C4 H4 120.4
C3 C4 H4 120.4
C4 C5 C6 121.2(3)
C4 C5 O3 116.6(3)
C6 C5 O3 122.2(3)
C5 C6 O4 122.1(3)
C5 C6 C7 120.9(3)
O4 C6 C7 117.0(3)
O5 C7 C8 124.8(3)
O5 C7 C6 118.0(3)
C8 C7 C6 117.2(3)
C3 C8 C7 121.6(3)
C3 C8 H8 119.2
C7 C8 H8 119.2
O3 C9 C10 117.8(3)
O3 C9 C14 122.2(3)
C10 C9 C14 119.9(4)
F1 C10 C11 120.0(4)
F1 C10 C9 119.5(4)
C11 C10 C9 120.5(4)
F2 C11 C10 120.2(4)
F2 C11 C12 119.6(4)
C10 C11 C12 120.2(4)
F3 C12 C11 121.0(4)
F3 C12 C13 119.2(4)
C11 C12 C13 119.8(4)
F4 C13 C14 119.1(3)
F4 C13 C12 119.9(4)
C14 C13 C12 121.0(4)
O4 C14 C13 118.6(3)
O4 C14 C9 122.8(3)
C13 C14 C9 118.6(3)
O6 C15 H15A 109.5
O6 C15 H15C 109.5
H15A C15 H15C 109.5
O6 C15 H15B 109.5
H15A C15 H15B 109.5
H15C C15 H15B 109.5
O7 C16 O6 124.1(4)
O7 C16 C17 123.6(4)
O6 C16 C17 112.3(3)
C18 C17 C22 120.3(3)
C18 C17 C16 122.0(3)
C22 C17 C16 117.7(3)
C17 C18 C19 122.0(3)
C17 C18 H18 119.0
C19 C18 H18 119.0
O10 C19 C18 125.2(3)
O10 C19 C20 118.6(3)
C18 C19 C20 116.2(3)
C21 C20 O9 122.1(3)
C21 C20 C19 121.6(3)
O9 C20 C19 116.3(3)
C22 C21 C20 121.1(3)
C22 C21 O8 117.0(3)
C20 C21 O8 121.8(3)
C21 C22 C17 118.8(3)
C21 C22 H22 120.6
C17 C22 H22 120.6
O8 C23 C24 122.6(3)
O8 C23 C28 117.9(4)
C24 C23 C28 119.5(4)
O9 C24 C23 122.7(3)
O9 C24 C25 117.7(3)
C23 C24 C25 119.6(3)
F5 C25 C26 120.3(4)
F5 C25 C24 119.3(3)
C26 C25 C24 120.4(4)
F6 C26 C27 120.4(4)
F6 C26 C25 119.6(4)
C27 C26 C25 120.0(4)
F7 C27 C26 120.2(4)
F7 C27 C28 119.3(4)
C26 C27 C28 120.5(4)
F8 C28 C27 120.3(4)
F8 C28 C23 119.7(4)
C27 C28 C23 120.0(4)
C30 C29 N1 117.3(3)
C30 C29 H29B 108.0
N1 C29 H29B 108.0
C30 C29 H29A 108.0
N1 C29 H29A 108.0
H29B C29 H29A 107.2
C29 C30 C31 109.4(3)
C29 C30 H30B 109.8
C31 C30 H30B 109.8
C29 C30 H30A 109.8
C31 C30 H30A 109.8
H30B C30 H30A 108.2
C32 C31 C30 114.1(4)
C32 C31 H31B 108.7
C30 C31 H31B 108.7
C32 C31 H31A 108.7
C30 C31 H31A 108.7
H31B C31 H31A 107.6
C31 C32 H32B 109.5
C31 C32 H32C 109.5
H32B C32 H32C 109.5
C31 C32 H32A 109.5
H32B C32 H32A 109.5
H32C C32 H32A 109.5
C34 C33 N1 116.9(3)
C34 C33 H33B 108.1
N1 C33 H33B 108.1
C34 C33 H33A 108.1
N1 C33 H33A 108.1
H33B C33 H33A 107.3
C33 C34 C35 109.8(3)
C33 C34 H34B 109.7
C35 C34 H34B 109.7
C33 C34 H34A 109.7
C35 C34 H34A 109.7
H34B C34 H34A 108.2
C36 C35 C34 114.0(4)
C36 C35 H35B 108.7
C34 C35 H35B 108.7
C36 C35 H35A 108.7
C34 C35 H35A 108.7
H35B C35 H35A 107.6
C35 C36 H36C 109.5
C35 C36 H36B 109.5
H36C C36 H36B 109.5
C35 C36 H36A 109.5
H36C C36 H36A 109.5
H36B C36 H36A 109.5
C38 C37 N1 116.1(3)
C38 C37 H37A 108.2
N1 C37 H37A 108.2
C38 C37 H37B 108.2
N1 C37 H37B 108.2
H37A C37 H37B 107.4
C37 C38 C39 110.3(3)
C37 C38 H38A 109.6
C39 C38 H38A 109.6
C37 C38 H38B 109.6
C39 C38 H38B 109.6
H38A C38 H38B 108.1
C40 C39 C38 113.9(4)
C40 C39 H39A 108.8
C38 C39 H39A 108.8
C40 C39 H39B 108.8
C38 C39 H39B 108.8
H39A C39 H39B 107.7
C39 C40 H40C 109.5
C39 C40 H40A 109.5
H40C C40 H40A 109.5
C39 C40 H40B 109.5
H40C C40 H40B 109.5
H40A C40 H40B 109.5
C42 C41 N1 115.4(3)
C42 C41 H41A 108.4
N1 C41 H41A 108.4
C42 C41 H41B 108.4
N1 C41 H41B 108.4
H41A C41 H41B 107.5
C41 C42 C43 111.4(3)
C41 C42 H42A 109.3
C43 C42 H42A 109.3
C41 C42 H42B 109.3
C43 C42 H42B 109.3
H42A C42 H42B 108.0
C44 C43 C42 114.0(3)
C44 C43 H43B 108.7
C42 C43 H43B 108.7
C44 C43 H43A 108.7
C42 C43 H43A 108.7
H43B C43 H43A 107.6
C43 C44 H44B 109.5
C43 C44 H44C 109.5
H44B C44 H44C 109.5
C43 C44 H44A 109.5
H44B C44 H44A 109.5
H44C C44 H44A 109.5

loop_
_geom_bond_atom_site_label_1
_geom_bond_atom_site_label_2
_geom_bond_distance
F1 C10 1.341(4)
F2 C11 1.345(4)
F3 C12 1.345(4)
F4 C13 1.346(4)
F5 C25 1.338(4)
F6 C26 1.340(5)
F7 C27 1.353(4)
F8 C28 1.345(4)
O1 C2 1.215(8)
O1' C2 1.235(8)
O2 C2 1.308(5)
O2 C1 1.462(5)
O3 C9 1.364(4)
O3 C5 1.399(4)
O4 C14 1.371(4)
O4 C6 1.391(4)
O5 C7 1.319(4)
O5 H5 0.8398
O6 C16 1.316(5)
O6 C15 1.458(5)
O7 C16 1.194(4)
O8 C23 1.373(4)
O8 C21 1.397(4)
O9 C24 1.372(4)
O9 C20 1.393(4)
O10 C19 1.319(3)
N1 C33 1.516(4)
N1 C41 1.518(4)
N1 C29 1.520(4)
N1 C37 1.525(4)
C1 H1C 0.9600
C1 H1B 0.9600
C1 H1A 0.9600
C2 C3 1.485(5)
C3 C4 1.384(5)
C3 C8 1.386(5)
C4 C5 1.372(5)
C4 H4 0.9300
C5 C6 1.375(4)
C6 C7 1.400(4)
C7 C8 1.394(4)
C8 H8 0.9300
C9 C10 1.378(5)
C9 C14 1.389(5)
C10 C11 1.361(6)
C11 C12 1.365(6)
C12 C13 1.378(5)
C13 C14 1.371(5)
C15 H15A 0.9600
C15 H15C 0.9600
C15 H15B 0.9600
C16 C17 1.489(5)
C17 C18 1.385(4)
C17 C22 1.391(5)
C18 C19 1.397(4)
C18 H18 0.9300
C19 C20 1.413(4)
C20 C21 1.378(4)
C21 C22 1.373(5)
C22 H22 0.9300
C23 C24 1.375(5)
C23 C28 1.382(5)
C24 C25 1.385(5)
C25 C26 1.369(5)
C26 C27 1.355(6)
C27 C28 1.376(6)
C29 C30 1.510(4)
C29 H29B 0.9700
C29 H29A 0.9700
C30 C31 1.517(5)
C30 H30B 0.9700
C30 H30A 0.9700
C31 C32 1.495(5)
C31 H31B 0.9700
C31 H31A 0.9700
C32 H32B 0.9600
C32 H32C 0.9600
C32 H32A 0.9600
C33 C34 1.500(5)
C33 H33B 0.9700
C33 H33A 0.9700
C34 C35 1.535(5)
C34 H34B 0.9700
C34 H34A 0.9700
C35 C36 1.478(5)
C35 H35B 0.9700
C35 H35A 0.9700
C36 H36C 0.9600
C36 H36B 0.9600
C36 H36A 0.9600
C37 C38 1.510(5)
C37 H37A 0.9700
C37 H37B 0.9700
C38 C39 1.528(5)
C38 H38A 0.9700
C38 H38B 0.9700
C39 C40 1.474(6)
C39 H39A 0.9700
C39 H39B 0.9700
C40 H40C 0.9600
C40 H40A 0.9600
C40 H40B 0.9600
C41 C42 1.508(4)
C41 H41A 0.9700
C41 H41B 0.9700
C42 C43 1.516(5)
C42 H42A 0.9700
C42 H42B 0.9700
C43 C44 1.507(5)
C43 H43B 0.9700
C43 H43A 0.9700
C44 H44B 0.9600
C44 H44C 0.9600
C44 H44A 0.9600

loop_
_geom_hbond_atom_site_label_D
_geom_hbond_atom_site_label_H
_geom_hbond_atom_site_label_A
_geom_hbond_distance_DH
_geom_hbond_distance_HA
_geom_hbond_distance_DA
_geom_hbond_angle_DHA
O5 H5 O10 0.84 1.62 2.420(3) 156.9

loop_
_geom_torsion_atom_site_label_1
_geom_torsion_atom_site_label_2
_geom_torsion_atom_site_label_3
_geom_torsion_atom_site_label_4
_geom_torsion
C1 O2 C2 O1 26(2)
C1 O2 C2 O1' -16.8(17)
C1 O2 C2 C3 -179.6(4)
O1 C2 C3 C4 -30(2)
O1' C2 C3 C4 14.3(17)
O2 C2 C3 C4 176.8(4)
O1 C2 C3 C8 152(2)
O1' C2 C3 C8 -164.4(16)
O2 C2 C3 C8 -1.9(7)
C8 C3 C4 C5 -1.8(6)
C2 C3 C4 C5 179.5(4)
C3 C4 C5 C6 1.4(6)
C3 C4 C5 O3 179.9(3)
C9 O3 C5 C4 -174.6(3)
C9 O3 C5 C6 3.8(5)
C4 C5 C6 O4 178.9(3)
O3 C5 C6 O4 0.5(5)
C4 C5 C6 C7 0.2(6)
O3 C5 C6 C7 -178.2(3)
C14 O4 C6 C5 -3.6(5)
C14 O4 C6 C7 175.0(3)
C5 C6 C7 O5 177.8(3)
O4 C6 C7 O5 -0.8(4)
C5 C6 C7 C8 -1.5(5)
O4 C6 C7 C8 179.8(3)
C4 C3 C8 C7 0.4(6)
C2 C3 C8 C7 179.1(4)
O5 C7 C8 C3 -178.1(3)
C6 C7 C8 C3 1.2(5)
C5 O3 C9 C10 176.0(4)
C5 O3 C9 C14 -4.9(5)
O3 C9 C10 F1 -0.7(6)
C14 C9 C10 F1 -179.8(4)
O3 C9 C10 C11 177.8(4)
C14 C9 C10 C11 -1.3(7)
F1 C10 C11 F2 -0.5(7)
C9 C10 C11 F2 -179.0(4)
F1 C10 C11 C12 179.6(4)
C9 C10 C11 C12 1.1(7)
F2 C11 C12 F3 0.3(7)
C10 C11 C12 F3 -179.7(4)
F2 C11 C12 C13 -179.9(4)
C10 C11 C12 C13 0.0(7)
F3 C12 C13 F4 -0.6(6)
C11 C12 C13 F4 179.6(4)
F3 C12 C13 C14 178.9(4)
C11 C12 C13 C14 -0.9(7)
C6 O4 C14 C13 -177.0(3)
C6 O4 C14 C9 2.6(5)
F4 C13 C14 O4 -0.2(5)
C12 C13 C14 O4 -179.7(4)
F4 C13 C14 C9 -179.8(3)
C12 C13 C14 C9 0.7(6)
O3 C9 C14 O4 1.8(6)
C10 C9 C14 O4 -179.2(4)
O3 C9 C14 C13 -178.6(4)
C10 C9 C14 C13 0.4(6)
C15 O6 C16 O7 4.0(6)
C15 O6 C16 C17 -176.0(3)
O7 C16 C17 C18 -172.7(4)
O6 C16 C17 C18 7.3(5)
O7 C16 C17 C22 5.6(6)
O6 C16 C17 C22 -174.4(3)
C22 C17 C18 C19 0.1(5)
C16 C17 C18 C19 178.5(3)
C17 C18 C19 O10 179.6(3)
C17 C18 C19 C20 -0.6(4)
C24 O9 C20 C21 -2.7(4)
C24 O9 C20 C19 178.4(3)
O10 C19 C20 C21 -179.2(3)
C18 C19 C20 C21 0.9(4)
O10 C19 C20 O9 -0.4(4)
C18 C19 C20 O9 179.8(3)
O9 C20 C21 C22 -179.6(3)
C19 C20 C21 C22 -0.8(5)
O9 C20 C21 O8 0.8(5)
C19 C20 C21 O8 179.6(3)
C23 O8 C21 C22 -179.1(3)
C23 O8 C21 C20 0.6(5)
C20 C21 C22 C17 0.3(5)
O8 C21 C22 C17 179.9(3)
C18 C17 C22 C21 0.0(5)
C16 C17 C22 C21 -178.3(3)
C21 O8 C23 C24 0.2(5)
C21 O8 C23 C28 179.5(3)
C20 O9 C24 C23 3.5(5)
C20 O9 C24 C25 -177.9(3)
O8 C23 C24 O9 -2.3(5)
C28 C23 C24 O9 178.4(3)
O8 C23 C24 C25 179.1(3)
C28 C23 C24 C25 -0.3(5)
O9 C24 C25 F5 0.2(5)
C23 C24 C25 F5 178.8(3)
O9 C24 C25 C26 -178.9(3)
C23 C24 C25 C26 -0.2(5)
F5 C25 C26 F6 -0.2(6)
C24 C25 C26 F6 178.8(3)
F5 C25 C26 C27 -178.1(4)
C24 C25 C26 C27 1.0(6)
F6 C26 C27 F7 1.4(6)
C25 C26 C27 F7 179.2(4)
F6 C26 C27 C28 -179.2(4)
C25 C26 C27 C28 -1.3(6)
F7 C27 C28 F8 -0.4(6)
C26 C27 C28 F8 -179.9(4)
F7 C27 C28 C23 -179.7(3)
C26 C27 C28 C23 0.9(6)
O8 C23 C28 F8 1.3(5)
C24 C23 C28 F8 -179.3(3)
O8 C23 C28 C27 -179.4(3)
C24 C23 C28 C27 -0.1(6)
C33 N1 C29 C30 -61.5(4)
C41 N1 C29 C30 56.9(4)
C37 N1 C29 C30 177.4(3)
N1 C29 C30 C31 -172.7(3)
C29 C30 C31 C32 174.8(3)
C41 N1 C33 C34 177.4(3)
C29 N1 C33 C34 -61.5(4)
C37 N1 C33 C34 56.3(4)
N1 C33 C34 C35 -175.6(3)
C33 C34 C35 C36 -178.8(4)
C33 N1 C37 C38 59.4(4)
C41 N1 C37 C38 -59.0(4)
C29 N1 C37 C38 -179.5(3)
N1 C37 C38 C39 -178.7(3)
C37 C38 C39 C40 -70.9(5)
C33 N1 C41 C42 175.2(3)
C29 N1 C41 C42 53.8(4)
C37 N1 C41 C42 -63.5(3)
N1 C41 C42 C43 165.8(3)
C41 C42 C43 C44 -74.6(4)
